data_7157014
loop_
_publ_author_name
'Toledo, Hila'
'Tumanskii, Boris'
'Sabirov, Denis Sh'
'Kaushansky, Alexander'
'Fridman, Natalia'
'Szpilman, Alex M.'

_publ_section_title
;
 First \a-deuterium nitroxides; synthesis and EPR study.
;
_journal_issue 34
_journal_name_full 'Organic &amp; biomolecular chemistry'
_journal_page_first 7900
_journal_page_last 7906
_journal_paper_doi 10.1039/c9ob01127g
_journal_volume 17
_journal_year 2019
_chemical_formula_moiety 'C48 H69 N O3 Si2 D2'
_chemical_formula_sum 'C48 H69 D2 N O3 Si2'
_chemical_formula_weight 766.23
_chemical_name_common 'Yoav333b (Hila)'
_chemical_properties_physical Air-sensitive
_space_group_crystal_system monoclinic
_space_group_IT_number 14
_space_group_name_Hall '-P 2ybc'
_space_group_name_H-M_alt 'P 1 21/c 1'
_symmetry_space_group_name_Hall '-P 2ybc'
_symmetry_space_group_name_H-M 'P 1 21/c 1'
_atom_sites_solution_hydrogens geom
_audit_creation_method SHELXL-2014/7
_audit_update_record
;
2019-05-14 deposited with the CCDC.    2019-08-06 downloaded from the CCDC.
;
_cell_angle_alpha 90
_cell_angle_beta 104.161(2)
_cell_angle_gamma 90
_cell_formula_units_Z 4
_cell_length_a 17.2809(13)
_cell_length_b 16.3497(12)
_cell_length_c 16.6811(13)
_cell_measurement_reflns_used 8117
_cell_measurement_temperature 200(2)
_cell_measurement_theta_max 25.081
_cell_measurement_theta_min 1.215
_cell_volume 4569.8(6)
_computing_cell_refinement 'APEX2 v2010.7-0 (Bruker AXS)'
_computing_data_collection 'Bruker Instrument Service v2010.7.0.0'
_computing_data_reduction 'SAINT V7.68A (Bruker AXS, 2009)'
_computing_molecular_graphics 'Olex2 (Dolomanov et al., 2009)'
_computing_publication_material 'Olex2 (Dolomanov et al., 2009)'
_computing_structure_refinement 'SHELXL-2014/7 (Sheldrick, 2014)'
_computing_structure_solution 'SIR2004 (Burla et al., 2007)'
_diffrn_ambient_temperature 200(2)
_diffrn_detector_area_resol_mean 95
_diffrn_measured_fraction_theta_full 0.998
_diffrn_measured_fraction_theta_max 0.998
_diffrn_measurement_device_type 'APEX2 (Bruker AXS)'
_diffrn_measurement_method '\f and \w scans'
_diffrn_radiation_type MoK\a
_diffrn_radiation_wavelength 0.71073
_diffrn_reflns_av_R_equivalents 0.0781
_diffrn_reflns_av_unetI/netI 0.0645
_diffrn_reflns_Laue_measured_fraction_full 0.998
_diffrn_reflns_Laue_measured_fraction_max 0.998
_diffrn_reflns_limit_h_max 20
_diffrn_reflns_limit_h_min -20
_diffrn_reflns_limit_k_max 19
_diffrn_reflns_limit_k_min -17
_diffrn_reflns_limit_l_max 19
_diffrn_reflns_limit_l_min -19
_diffrn_reflns_number 29270
_diffrn_reflns_point_group_measured_fraction_full 0.998
_diffrn_reflns_point_group_measured_fraction_max 0.998
_diffrn_reflns_theta_full 25.081
_diffrn_reflns_theta_max 25.081
_diffrn_reflns_theta_min 1.215
_exptl_absorpt_coefficient_mu 0.117
_exptl_absorpt_correction_T_max 0.965
_exptl_absorpt_correction_T_min 0.958
_exptl_absorpt_correction_type multi-scan
_exptl_absorpt_process_details 'SADABS V2008/1 (Bruker AXS)'
_exptl_crystal_colour colorless
_exptl_crystal_density_diffrn 1.114
_exptl_crystal_description block
_exptl_crystal_F_000 1672
_exptl_crystal_recrystallization_method 'Solid after Flash Chromatography on silica gel and evaporation of solvent'
_exptl_crystal_size_max 0.240
_exptl_crystal_size_mid 0.180
_exptl_crystal_size_min 0.150
_refine_diff_density_max 0.425
_refine_diff_density_min -0.437
_refine_diff_density_rms 0.047
_refine_ls_extinction_method none
_refine_ls_goodness_of_fit_ref 1.056
_refine_ls_hydrogen_treatment constr
_refine_ls_matrix_type full
_refine_ls_number_parameters 520
_refine_ls_number_reflns 8117
_refine_ls_number_restraints 154
_refine_ls_restrained_S_all 1.052
_refine_ls_R_factor_all 0.0789
_refine_ls_R_factor_gt 0.0506
_refine_ls_shift/su_max 0.006
_refine_ls_shift/su_mean 0.008
_refine_ls_structure_factor_coef Fsqd
_refine_ls_weighting_details 'w=1/[\s^2^(Fo^2^)+(0.0770P)^2^] where P=(Fo^2^+2Fc^2^)/3'
_refine_ls_weighting_scheme calc
_refine_ls_wR_factor_gt 0.1347
_refine_ls_wR_factor_ref 0.1476
_reflns_Friedel_coverage 0.000
_reflns_number_gt 5531
_reflns_number_total 8117
_reflns_threshold_expression 'I > 2\s(I)'
_cod_data_source_file c9ob01127g2.cif
_cod_data_source_block yoav333b
_cod_depositor_comments 'Adding full bibliography for 7157014.cif.'
_cod_original_formula_sum 'C48 H69 N O3 Si2 D2'
_cod_database_code 7157014
_shelx_shelxl_version_number 2014/7
_shelx_space_group_comment
;
The symmetry employed for this shelxl refinement is uniquely defined
by the following loop, which should always be used as a source of
symmetry information in preference to the above space-group names.
They are only intended as comments.
;
_shelx_estimated_absorpt_t_min 0.973
_shelx_estimated_absorpt_t_max 0.983

loop_
_space_group_symop_operation_xyz
'x, y, z'
'-x, y+1/2, -z+1/2'
'-x, -y, -z'
'x, -y-1/2, z-1/2'

loop_
_atom_site_label
_atom_site_type_symbol
_atom_site_fract_x
_atom_site_fract_y
_atom_site_fract_z
_atom_site_U_iso_or_equiv
_atom_site_adp_type
_atom_site_occupancy
_atom_site_site_symmetry_order
_atom_site_calc_flag
_atom_site_refinement_flags_posn
_atom_site_refinement_flags_adp
_atom_site_refinement_flags_occupancy
_atom_site_disorder_assembly
_atom_site_disorder_group
C1 C 0.59208(18) 0.2823(2) -0.07442(19) 0.0716(9) Uani 1 1 d . U . . .
H1 H 0.5371 0.2614 -0.0773 0.086 Uiso 1 1 calc R U . . .
C2 C 0.5825(2) 0.3542(3) -0.1334(2) 0.1042(14) Uani 1 1 d . U . . .
H2A H 0.6353 0.3755 -0.1345 0.156 Uiso 1 1 calc R U . . .
H2B H 0.5515 0.3973 -0.1149 0.156 Uiso 1 1 calc R U . . .
H2C H 0.5546 0.3363 -0.1891 0.156 Uiso 1 1 calc R U . . .
C3 C 0.6363(3) 0.2134(3) -0.1038(2) 0.1132(15) Uani 1 1 d . U . . .
H3A H 0.6102 0.2004 -0.1614 0.170 Uiso 1 1 calc R U . . .
H3B H 0.6357 0.1650 -0.0693 0.170 Uiso 1 1 calc R U . . .
H3C H 0.6916 0.2301 -0.0998 0.170 Uiso 1 1 calc R U . . .
C4 C 0.72304(19) 0.37789(19) 0.0511(2) 0.0787(10) Uani 1 1 d . U . . .
H4 H 0.7036 0.4307 0.0231 0.094 Uiso 1 1 calc R U . . .
C5 C 0.78656(19) 0.3455(3) 0.0098(2) 0.1022(14) Uani 1 1 d . U . . .
H5A H 0.8297 0.3857 0.0159 0.153 Uiso 1 1 calc R U . . .
H5B H 0.7626 0.3361 -0.0491 0.153 Uiso 1 1 calc R U . . .
H5C H 0.8081 0.2940 0.0360 0.153 Uiso 1 1 calc R U . . .
C6 C 0.7626(3) 0.3985(3) 0.1397(3) 0.1341(19) Uani 1 1 d . U . . .
H6A H 0.7882 0.3494 0.1681 0.201 Uiso 1 1 calc R U . . .
H6B H 0.7224 0.4185 0.1674 0.201 Uiso 1 1 calc R U . . .
H6C H 0.8030 0.4410 0.1413 0.201 Uiso 1 1 calc R U . . .
C7 C 0.5590(3) 0.3598(3) 0.0806(3) 0.1185(16) Uani 1 1 d . U . . .
H7B H 0.5167 0.3200 0.0536 0.142 Uiso 0.5 1 calc R U P A 2
H7A H 0.5740 0.4186 0.0779 0.142 Uiso 0.5 1 calc R U P B 1
C8 C 0.5903(7) 0.3433(8) 0.1852(7) 0.1185(16) Uani 0.5 1 d . U P C 1
H8A H 0.6482 0.3511 0.2031 0.178 Uiso 0.5 1 calc R U P C 1
H8B H 0.5769 0.2873 0.1978 0.178 Uiso 0.5 1 calc R U P C 1
H8C H 0.5636 0.3821 0.2143 0.178 Uiso 0.5 1 calc R U P C 1
C8A C 0.5466(6) 0.3470(6) 0.1588(6) 0.108(4) Uani 0.5 1 d . U P C 2
H8AA H 0.5827 0.3822 0.1988 0.162 Uiso 0.5 1 calc R U P C 2
H8AB H 0.5573 0.2896 0.1745 0.162 Uiso 0.5 1 calc R U P C 2
H8AC H 0.4912 0.3603 0.1583 0.162 Uiso 0.5 1 calc R U P C 2
C9 C 0.4835(4) 0.3654(4) 0.0573(5) 0.0759(19) Uani 0.5 1 d . U P C 1
H9A H 0.4646 0.4052 0.0921 0.114 Uiso 0.5 1 calc R U P C 1
H9B H 0.4595 0.3119 0.0622 0.114 Uiso 0.5 1 calc R U P C 1
H9C H 0.4681 0.3835 -0.0005 0.114 Uiso 0.5 1 calc R U P C 1
C9A C 0.5160(5) 0.4331(4) 0.0311(5) 0.106(3) Uani 0.5 1 d . U P C 2
H9AA H 0.5015 0.4196 -0.0279 0.159 Uiso 0.5 1 calc R U P C 2
H9AB H 0.5515 0.4808 0.0403 0.159 Uiso 0.5 1 calc R U P C 2
H9AC H 0.4676 0.4457 0.0495 0.159 Uiso 0.5 1 calc R U P C 2
C10 C 0.82501(12) 0.10593(13) 0.10915(13) 0.0282(5) Uani 1 1 d . U . . .
C11 C 0.89499(12) 0.15389(14) 0.12294(14) 0.0346(5) Uani 1 1 d . U . . .
C12 C 0.93944(14) 0.15518(16) 0.06379(16) 0.0463(6) Uani 1 1 d . U . . .
H12 H 0.9858 0.1886 0.0730 0.056 Uiso 1 1 calc R U . . .
C13 C 0.91835(15) 0.10941(17) -0.00791(16) 0.0513(7) Uani 1 1 d . U . . .
C14 C 0.85102(15) 0.06179(16) -0.01925(15) 0.0465(6) Uani 1 1 d . U . . .
H14 H 0.8362 0.0294 -0.0679 0.056 Uiso 1 1 calc R U . . .
C15 C 0.80328(13) 0.05871(14) 0.03718(14) 0.0346(5) Uani 1 1 d . U . . .
C16 C 0.73132(14) 0.00314(15) 0.01443(15) 0.0433(6) Uani 1 1 d . U . . .
H16A H 0.7331 -0.0362 0.0592 0.065 Uiso 1 1 calc R U . . .
H16B H 0.7317 -0.0263 -0.0366 0.065 Uiso 1 1 calc R U . . .
H16C H 0.6825 0.0359 0.0060 0.065 Uiso 1 1 calc R U . . .
C17 C 0.92386(14) 0.20465(16) 0.19982(15) 0.0438(6) Uani 1 1 d . U . . .
H17A H 0.8852 0.2481 0.2011 0.066 Uiso 1 1 calc R U . . .
H17B H 0.9756 0.2290 0.1996 0.066 Uiso 1 1 calc R U . . .
H17C H 0.9296 0.1698 0.2487 0.066 Uiso 1 1 calc R U . . .
C18 C 0.96766(18) 0.1106(2) -0.07148(19) 0.0790(10) Uani 1 1 d . U . . .
H18A H 0.9955 0.1631 -0.0688 0.118 Uiso 1 1 calc R U . . .
H18B H 0.9325 0.1033 -0.1268 0.118 Uiso 1 1 calc R U . . .
H18C H 1.0068 0.0661 -0.0600 0.118 Uiso 1 1 calc R U . . .
C19 C 0.77685(11) 0.11401(13) 0.17513(12) 0.0263(5) Uani 1 1 d . U . . .
H19 H 0.7818 0.1727 0.1924 0.032 Uiso 1 1 calc R U . . .
C20 C 0.79825(11) -0.02099(12) 0.24348(12) 0.0256(5) Uani 1 1 d . U . . .
H20 H 0.8238 -0.0423 0.2000 0.031 Uiso 1 1 calc R U . . .
C21 C 0.84653(12) -0.05800(12) 0.32500(12) 0.0269(5) Uani 1 1 d . U . . .
C22 C 0.92723(12) -0.07464(13) 0.32996(13) 0.0320(5) Uani 1 1 d . U . . .
C23 C 0.97643(14) -0.10022(15) 0.40452(15) 0.0428(6) Uani 1 1 d . U . . .
H23 H 1.0307 -0.1124 0.4069 0.051 Uiso 1 1 calc R U . . .
C24 C 0.94936(14) -0.10860(15) 0.47520(15) 0.0424(6) Uani 1 1 d . U . . .
C25 C 0.86979(14) -0.09236(14) 0.46931(14) 0.0396(6) Uani 1 1 d . U . . .
H25 H 0.8501 -0.0978 0.5174 0.047 Uiso 1 1 calc R U . . .
C26 C 0.81704(13) -0.06827(13) 0.39550(13) 0.0304(5) Uani 1 1 d . U . . .
C27 C 0.73133(13) -0.05491(15) 0.39882(14) 0.0388(6) Uani 1 1 d . U . . .
H27A H 0.7103 -0.0062 0.3666 0.058 Uiso 1 1 calc R U . . .
H27B H 0.7288 -0.0472 0.4564 0.058 Uiso 1 1 calc R U . . .
H27C H 0.6993 -0.1027 0.3756 0.058 Uiso 1 1 calc R U . . .
C28 C 0.96450(13) -0.06221(17) 0.25777(15) 0.0456(7) Uani 1 1 d . U . . .
H28A H 0.9392 -0.0990 0.2126 0.068 Uiso 1 1 calc R U . . .
H28B H 1.0217 -0.0741 0.2752 0.068 Uiso 1 1 calc R U . . .
H28C H 0.9567 -0.0054 0.2388 0.068 Uiso 1 1 calc R U . . .
C29 C 1.00529(17) -0.13234(19) 0.55723(17) 0.0625(8) Uani 1 1 d . U . . .
H29A H 1.0396 -0.1775 0.5485 0.094 Uiso 1 1 calc R U . . .
H29B H 0.9739 -0.1496 0.5959 0.094 Uiso 1 1 calc R U . . .
H29C H 1.0384 -0.0852 0.5802 0.094 Uiso 1 1 calc R U . . .
C30 C 0.70977(12) -0.04071(13) 0.21249(12) 0.0254(5) Uani 1 1 d . U . . .
C31 C 0.67877(12) -0.11748(13) 0.21659(13) 0.0299(5) Uani 1 1 d . U . . .
C32 C 0.59605(13) -0.13248(15) 0.18934(15) 0.0380(6) Uani 1 1 d . U . . .
H32 H 0.5756 -0.1851 0.1970 0.046 Uiso 1 1 calc R U . . .
C33 C 0.54540(13) -0.07241(14) 0.15228(15) 0.0390(6) Uani 1 1 d . U . . .
H33 H 0.4898 -0.0831 0.1351 0.047 Uiso 1 1 calc R U . . .
C34 C 0.57501(12) 0.00595(13) 0.13916(13) 0.0307(5) Uani 1 1 d . U . . .
C35 C 0.52553(13) 0.06653(14) 0.09364(15) 0.0376(6) Uani 1 1 d . U . . .
H35 H 0.4700 0.0563 0.0741 0.045 Uiso 1 1 calc R U . . .
C36 C 0.55582(13) 0.13970(15) 0.07705(15) 0.0387(6) Uani 1 1 d . U . . .
H36 H 0.5216 0.1801 0.0460 0.046 Uiso 1 1 calc R U . . .
C37 C 0.63763(13) 0.15520(13) 0.10591(14) 0.0324(5) Uani 1 1 d . U . . .
C38 C 0.68860(12) 0.09735(13) 0.14940(12) 0.0256(5) Uani 1 1 d . U . . .
C39 C 0.65750(12) 0.02168(13) 0.16910(12) 0.0261(5) Uani 1 1 d . U . . .
C40 C 0.83218(13) -0.30967(14) 0.30143(14) 0.0361(5) Uani 1 1 d . U . . .
H40 H 0.8731 -0.2673 0.2985 0.043 Uiso 1 1 calc R U . . .
C41 C 0.82519(15) -0.30979(17) 0.39083(15) 0.0476(6) Uani 1 1 d . U . . .
H41A H 0.7898 -0.3543 0.3987 0.071 Uiso 1 1 calc R U . . .
H41B H 0.8032 -0.2574 0.4032 0.071 Uiso 1 1 calc R U . . .
H41C H 0.8781 -0.3178 0.4280 0.071 Uiso 1 1 calc R U . . .
C42 C 0.86587(16) -0.39122(16) 0.27946(18) 0.0549(7) Uani 1 1 d . U . . .
H42A H 0.9166 -0.4027 0.3193 0.082 Uiso 1 1 calc R U . . .
H42B H 0.8747 -0.3878 0.2237 0.082 Uiso 1 1 calc R U . . .
H42C H 0.8278 -0.4352 0.2814 0.082 Uiso 1 1 calc R U . . .
C43 C 0.75376(16) -0.28152(17) 0.11905(15) 0.0482(7) Uani 1 1 d . U . . .
H43 H 0.7660 -0.3398 0.1085 0.058 Uiso 1 1 calc R U . . .
C44 C 0.82684(18) -0.23020(18) 0.11276(17) 0.0620(8) Uani 1 1 d . U . . .
H44A H 0.8363 -0.2367 0.0575 0.093 Uiso 1 1 calc R U . . .
H44B H 0.8739 -0.2489 0.1544 0.093 Uiso 1 1 calc R U . . .
H44C H 0.8168 -0.1725 0.1223 0.093 Uiso 1 1 calc R U . . .
C45 C 0.68055(19) -0.2566(2) 0.05099(17) 0.0818(11) Uani 1 1 d . U . . .
H45A H 0.6682 -0.1989 0.0578 0.123 Uiso 1 1 calc R U . . .
H45B H 0.6348 -0.2904 0.0550 0.123 Uiso 1 1 calc R U . . .
H45C H 0.6918 -0.2646 -0.0032 0.123 Uiso 1 1 calc R U . . .
C46 C 0.64573(14) -0.33456(14) 0.23330(16) 0.0420(6) Uani 1 1 d . U . . .
H46 H 0.6020 -0.3143 0.1865 0.050 Uiso 1 1 calc R U . . .
C47 C 0.65154(19) -0.42697(17) 0.2196(2) 0.0823(11) Uani 1 1 d . U . . .
H47A H 0.6889 -0.4514 0.2675 0.123 Uiso 1 1 calc R U . . .
H47B H 0.6707 -0.4367 0.1698 0.123 Uiso 1 1 calc R U . . .
H47C H 0.5988 -0.4519 0.2129 0.123 Uiso 1 1 calc R U . . .
C48 C 0.61795(16) -0.31796(18) 0.31176(18) 0.0579(8) Uani 1 1 d . U . . .
H48A H 0.5641 -0.3402 0.3056 0.087 Uiso 1 1 calc R U . . .
H48B H 0.6172 -0.2588 0.3212 0.087 Uiso 1 1 calc R U . . .
H48C H 0.6546 -0.3442 0.3589 0.087 Uiso 1 1 calc R U . . .
N1 N 0.81667(10) 0.06739(10) 0.24956(10) 0.0272(4) Uani 1 1 d . U . . .
O1 O 0.67085(9) 0.22758(9) 0.08945(10) 0.0409(4) Uani 1 1 d . U . . .
O2 O 0.72922(8) -0.17972(8) 0.25195(9) 0.0315(4) Uani 1 1 d . U . . .
O3 O 0.78205(9) 0.10106(10) 0.31361(9) 0.0411(4) Uani 1 1 d . U . . .
H3 H 0.8182 0.1089 0.3568 0.062 Uiso 1 1 calc R U . . .
Si1 Si 0.63622(4) 0.31122(4) 0.03720(4) 0.0451(2) Uani 1 1 d . U . . .
Si2 Si 0.73809(4) -0.27655(4) 0.22628(4) 0.03041(18) Uani 1 1 d . U . . .

loop_
_atom_site_aniso_label
_atom_site_aniso_U_11
_atom_site_aniso_U_22
_atom_site_aniso_U_33
_atom_site_aniso_U_23
_atom_site_aniso_U_13
_atom_site_aniso_U_12
C1 0.0592(19) 0.085(2) 0.063(2) 0.0198(17) -0.0006(15) -0.0285(17)
C2 0.081(2) 0.148(4) 0.067(2) 0.055(2) -0.0150(18) -0.033(2)
C3 0.176(4) 0.101(3) 0.070(3) -0.027(2) 0.045(3) -0.050(3)
C4 0.076(2) 0.0414(19) 0.098(3) 0.0264(17) -0.0174(19) -0.0093(16)
C5 0.057(2) 0.149(4) 0.092(3) 0.050(2) 0.0028(19) -0.034(2)
C6 0.119(3) 0.089(3) 0.147(4) -0.056(3) -0.058(3) 0.031(3)
C7 0.146(3) 0.099(3) 0.136(3) 0.064(3) 0.085(3) 0.078(3)
C8 0.146(3) 0.099(3) 0.136(3) 0.064(3) 0.085(3) 0.078(3)
C8A 0.158(9) 0.071(5) 0.136(8) 0.034(5) 0.113(8) 0.064(6)
C9 0.082(4) 0.045(4) 0.110(6) 0.005(4) 0.041(4) -0.006(4)
C9A 0.118(6) 0.054(5) 0.129(7) 0.006(4) 0.002(5) 0.048(4)
C10 0.0291(11) 0.0276(12) 0.0280(12) 0.0046(9) 0.0074(9) 0.0006(10)
C11 0.0289(12) 0.0387(14) 0.0364(13) 0.0053(10) 0.0083(10) 0.0008(10)
C12 0.0362(13) 0.0558(18) 0.0502(16) 0.0044(13) 0.0167(12) -0.0085(12)
C13 0.0515(15) 0.0638(19) 0.0458(16) 0.0035(13) 0.0258(13) -0.0031(14)
C14 0.0533(16) 0.0545(17) 0.0353(14) -0.0065(12) 0.0179(12) -0.0030(13)
C15 0.0377(13) 0.0343(14) 0.0333(13) 0.0000(10) 0.0117(10) 0.0013(10)
C16 0.0478(14) 0.0468(16) 0.0368(14) -0.0134(11) 0.0129(11) -0.0099(12)
C17 0.0346(13) 0.0501(17) 0.0460(15) -0.0013(12) 0.0082(11) -0.0135(12)
C18 0.077(2) 0.109(3) 0.068(2) -0.0117(19) 0.0502(18) -0.020(2)
C19 0.0279(11) 0.0246(12) 0.0270(11) 0.0008(9) 0.0080(9) 0.0010(9)
C20 0.0263(11) 0.0246(12) 0.0265(11) 0.0007(9) 0.0076(9) 0.0032(9)
C21 0.0310(11) 0.0225(12) 0.0259(11) -0.0011(9) 0.0048(9) 0.0013(9)
C22 0.0309(12) 0.0311(13) 0.0321(12) 0.0009(10) 0.0042(10) 0.0019(10)
C23 0.0337(13) 0.0438(16) 0.0459(15) 0.0057(12) 0.0003(11) 0.0054(11)
C24 0.0470(15) 0.0387(15) 0.0343(13) 0.0050(11) -0.0040(11) -0.0007(12)
C25 0.0567(15) 0.0362(15) 0.0251(12) 0.0024(10) 0.0087(11) -0.0024(12)
C26 0.0380(12) 0.0242(12) 0.0293(12) -0.0010(9) 0.0091(10) -0.0006(10)
C27 0.0455(14) 0.0437(15) 0.0320(13) -0.0021(11) 0.0189(11) 0.0016(11)
C28 0.0266(12) 0.0661(19) 0.0455(15) 0.0041(13) 0.0111(11) 0.0050(12)
C29 0.0602(17) 0.070(2) 0.0458(16) 0.0139(15) -0.0090(13) -0.0005(16)
C30 0.0272(11) 0.0277(12) 0.0225(11) -0.0004(9) 0.0084(9) -0.0002(9)
C31 0.0303(11) 0.0278(13) 0.0308(12) 0.0012(10) 0.0062(9) 0.0017(10)
C32 0.0345(13) 0.0280(13) 0.0509(15) 0.0036(11) 0.0093(11) -0.0064(11)
C33 0.0265(12) 0.0391(15) 0.0509(15) 0.0028(12) 0.0083(11) -0.0043(11)
C34 0.0259(11) 0.0303(13) 0.0370(13) 0.0011(10) 0.0094(10) 0.0011(10)
C35 0.0228(11) 0.0417(15) 0.0479(15) 0.0047(11) 0.0077(10) 0.0047(10)
C36 0.0299(12) 0.0367(15) 0.0477(15) 0.0105(11) 0.0060(11) 0.0099(11)
C37 0.0327(12) 0.0284(13) 0.0371(13) 0.0057(10) 0.0103(10) 0.0023(10)
C38 0.0268(11) 0.0253(12) 0.0253(11) -0.0011(9) 0.0077(9) 0.0003(9)
C39 0.0281(11) 0.0267(12) 0.0248(11) 0.0001(9) 0.0090(9) 0.0037(9)
C40 0.0405(13) 0.0317(14) 0.0387(13) 0.0008(10) 0.0147(11) 0.0041(11)
C41 0.0477(15) 0.0591(18) 0.0340(14) 0.0079(12) 0.0064(11) 0.0069(13)
C42 0.0540(16) 0.0444(17) 0.0637(19) -0.0026(13) 0.0095(14) 0.0156(13)
C43 0.0637(17) 0.0515(17) 0.0312(14) -0.0068(12) 0.0149(12) 0.0032(13)
C44 0.079(2) 0.075(2) 0.0414(16) 0.0044(14) 0.0336(15) -0.0053(17)
C45 0.082(2) 0.129(3) 0.0313(16) 0.0031(17) 0.0083(15) 0.003(2)
C46 0.0443(14) 0.0284(14) 0.0515(16) 0.0033(11) 0.0083(12) -0.0015(11)
C47 0.070(2) 0.0311(17) 0.144(3) -0.0080(18) 0.023(2) -0.0069(15)
C48 0.0462(15) 0.070(2) 0.0621(18) 0.0183(15) 0.0219(14) -0.0071(14)
N1 0.0329(10) 0.0265(10) 0.0233(9) -0.0012(7) 0.0092(7) -0.0001(8)
O1 0.0379(9) 0.0286(9) 0.0531(11) 0.0133(8) 0.0055(8) 0.0007(7)
O2 0.0339(8) 0.0238(8) 0.0352(9) 0.0025(7) 0.0050(7) 0.0018(7)
O3 0.0534(10) 0.0413(10) 0.0302(9) -0.0062(8) 0.0130(7) 0.0022(8)
Si1 0.0537(4) 0.0353(4) 0.0461(4) 0.0156(3) 0.0116(3) 0.0066(3)
Si2 0.0384(4) 0.0262(4) 0.0278(3) -0.0002(3) 0.0103(3) 0.0009(3)

loop_
_atom_type_symbol
_atom_type_description
_atom_type_scat_dispersion_real
_atom_type_scat_dispersion_imag
_atom_type_scat_source
C C 0.0033 0.0016 'International Tables Vol C Tables 4.2.6.8 and 6.1.1.4'
H H 0.0000 0.0000 'International Tables Vol C Tables 4.2.6.8 and 6.1.1.4'
N N 0.0061 0.0033 'International Tables Vol C Tables 4.2.6.8 and 6.1.1.4'
O O 0.0106 0.0060 'International Tables Vol C Tables 4.2.6.8 and 6.1.1.4'
Si Si 0.0817 0.0704 'International Tables Vol C Tables 4.2.6.8 and 6.1.1.4'

loop_
_geom_angle_atom_site_label_1
_geom_angle_atom_site_label_2
_geom_angle_atom_site_label_3
_geom_angle
C3 C1 C2 110.6(3)
C3 C1 Si1 113.1(2)
C2 C1 Si1 113.5(3)
C6 C4 C5 108.5(3)
C6 C4 Si1 114.8(3)
C5 C4 Si1 113.3(2)
C8A C7 C9A 117.1(5)
C9 C7 C8 111.5(6)
C9 C7 Si1 134.3(5)
C8A C7 Si1 126.6(4)
C9A C7 Si1 115.2(4)
C8 C7 Si1 104.6(4)
C15 C10 C11 119.05(19)
C15 C10 C19 125.61(18)
C11 C10 C19 115.29(18)
C12 C11 C10 119.5(2)
C12 C11 C17 118.1(2)
C10 C11 C17 122.45(19)
C13 C12 C11 122.1(2)
C14 C13 C12 117.5(2)
C14 C13 C18 120.9(3)
C12 C13 C18 121.7(2)
C13 C14 C15 123.2(2)
C14 C15 C10 118.7(2)
C14 C15 C16 116.0(2)
C10 C15 C16 125.36(19)
N1 C19 C38 112.20(16)
N1 C19 C10 109.56(15)
C38 C19 C10 117.91(17)
N1 C20 C30 114.30(16)
N1 C20 C21 105.27(16)
C30 C20 C21 120.00(17)
C26 C21 C22 119.17(19)
C26 C21 C20 124.07(18)
C22 C21 C20 116.46(18)
C23 C22 C21 119.6(2)
C23 C22 C28 117.9(2)
C21 C22 C28 122.54(19)
C24 C23 C22 122.3(2)
C23 C24 C25 117.5(2)
C23 C24 C29 121.4(2)
C25 C24 C29 121.1(2)
C24 C25 C26 122.7(2)
C25 C26 C21 118.7(2)
C25 C26 C27 116.25(19)
C21 C26 C27 125.04(19)
C31 C30 C39 118.02(19)
C31 C30 C20 123.22(18)
C39 C30 C20 118.43(18)
C30 C31 O2 118.92(18)
C30 C31 C32 121.3(2)
O2 C31 C32 119.69(19)
C33 C32 C31 120.6(2)
C32 C33 C34 120.5(2)
C35 C34 C39 119.4(2)
C35 C34 C33 121.8(2)
C39 C34 C33 118.8(2)
C36 C35 C34 121.1(2)
C35 C36 C37 119.7(2)
O1 C37 C38 117.02(18)
O1 C37 C36 121.6(2)
C38 C37 C36 121.4(2)
C37 C38 C39 119.51(18)
C37 C38 C19 120.04(18)
C39 C38 C19 120.45(18)
C34 C39 C38 118.89(19)
C34 C39 C30 120.30(19)
C38 C39 C30 120.60(18)
C41 C40 C42 111.0(2)
C41 C40 Si2 113.02(15)
C42 C40 Si2 114.15(17)
C45 C43 C44 110.3(2)
C45 C43 Si2 114.14(19)
C44 C43 Si2 110.69(17)
C48 C46 C47 110.4(2)
C48 C46 Si2 114.40(17)
C47 C46 Si2 113.51(18)
O3 N1 C19 103.39(14)
O3 N1 C20 107.46(14)
C19 N1 C20 113.52(16)
C37 O1 Si1 134.73(14)
C31 O2 Si2 133.24(14)
O1 Si1 C4 104.31(11)
O1 Si1 C7 110.64(13)
C4 Si1 C7 110.1(2)
O1 Si1 C1 108.58(13)
C4 Si1 C1 113.33(15)
C7 Si1 C1 109.7(2)
O2 Si2 C40 102.90(9)
O2 Si2 C43 109.39(10)
C40 Si2 C43 108.75(11)
O2 Si2 C46 109.36(9)
C40 Si2 C46 114.99(11)
C43 Si2 C46 111.07(12)

loop_
_geom_bond_atom_site_label_1
_geom_bond_atom_site_label_2
_geom_bond_distance
C1 C3 1.508(5)
C1 C2 1.517(4)
C1 Si1 1.892(3)
C4 C6 1.507(5)
C4 C5 1.527(5)
C4 Si1 1.823(3)
C7 C9 1.270(7)
C7 C8A 1.388(9)
C7 C9A 1.540(7)
C7 C8 1.717(12)
C7 Si1 1.846(4)
C10 C15 1.399(3)
C10 C11 1.412(3)
C10 C19 1.539(3)
C11 C12 1.391(3)
C11 C17 1.506(3)
C12 C13 1.382(4)
C13 C14 1.374(3)
C13 C18 1.514(3)
C14 C15 1.396(3)
C15 C16 1.512(3)
C19 N1 1.476(3)
C19 C38 1.505(3)
C20 N1 1.478(3)
C20 C30 1.524(3)
C20 C21 1.535(3)
C21 C26 1.402(3)
C21 C22 1.403(3)
C22 C23 1.388(3)
C22 C28 1.512(3)
C23 C24 1.378(3)
C24 C25 1.380(3)
C24 C29 1.520(3)
C25 C26 1.397(3)
C26 C27 1.512(3)
C30 C31 1.373(3)
C30 C39 1.435(3)
C31 O2 1.375(2)
C31 C32 1.411(3)
C32 C33 1.359(3)
C33 C34 1.416(3)
C34 C35 1.404(3)
C34 C39 1.414(3)
C35 C36 1.361(3)
C36 C37 1.401(3)
C37 O1 1.372(3)
C37 C38 1.373(3)
C38 C39 1.419(3)
C40 C41 1.525(3)
C40 C42 1.535(3)
C40 Si2 1.874(2)
C43 C45 1.534(4)
C43 C44 1.541(4)
C43 Si2 1.875(2)
C46 C48 1.525(3)
C46 C47 1.535(3)
C46 Si2 1.885(2)
N1 O3 1.454(2)
O1 Si1 1.6529(16)
O2 Si2 1.6570(15)

loop_
_geom_torsion_atom_site_label_1
_geom_torsion_atom_site_label_2
_geom_torsion_atom_site_label_3
_geom_torsion_atom_site_label_4
_geom_torsion
C15 C10 C11 C12 1.9(3)
C19 C10 C11 C12 -175.5(2)
C15 C10 C11 C17 -178.3(2)
C19 C10 C11 C17 4.3(3)
C10 C11 C12 C13 -1.4(4)
C17 C11 C12 C13 178.8(2)
C11 C12 C13 C14 0.0(4)
C11 C12 C13 C18 -179.3(3)
C12 C13 C14 C15 0.9(4)
C18 C13 C14 C15 -179.7(3)
C13 C14 C15 C10 -0.4(4)
C13 C14 C15 C16 179.8(2)
C11 C10 C15 C14 -1.1(3)
C19 C10 C15 C14 176.0(2)
C11 C10 C15 C16 178.7(2)
C19 C10 C15 C16 -4.2(4)
C15 C10 C19 N1 106.2(2)
C11 C10 C19 N1 -76.6(2)
C15 C10 C19 C38 -23.7(3)
C11 C10 C19 C38 153.48(19)
N1 C20 C21 C26 92.0(2)
C30 C20 C21 C26 -38.5(3)
N1 C20 C21 C22 -81.6(2)
C30 C20 C21 C22 147.84(19)
C26 C21 C22 C23 -0.6(3)
C20 C21 C22 C23 173.4(2)
C26 C21 C22 C28 -177.7(2)
C20 C21 C22 C28 -3.7(3)
C21 C22 C23 C24 -1.3(4)
C28 C22 C23 C24 176.0(2)
C22 C23 C24 C25 1.5(4)
C22 C23 C24 C29 -176.7(2)
C23 C24 C25 C26 0.0(4)
C29 C24 C25 C26 178.3(2)
C24 C25 C26 C21 -1.8(3)
C24 C25 C26 C27 178.5(2)
C22 C21 C26 C25 2.0(3)
C20 C21 C26 C25 -171.5(2)
C22 C21 C26 C27 -178.3(2)
C20 C21 C26 C27 8.2(3)
N1 C20 C30 C31 -167.78(18)
C21 C20 C30 C31 -41.3(3)
N1 C20 C30 C39 19.0(2)
C21 C20 C30 C39 145.46(19)
C39 C30 C31 O2 174.75(17)
C20 C30 C31 O2 1.5(3)
C39 C30 C31 C32 -8.6(3)
C20 C30 C31 C32 178.11(19)
C30 C31 C32 C33 5.1(3)
O2 C31 C32 C33 -178.3(2)
C31 C32 C33 C34 1.0(4)
C32 C33 C34 C35 173.4(2)
C32 C33 C34 C39 -3.2(3)
C39 C34 C35 C36 0.8(3)
C33 C34 C35 C36 -175.8(2)
C34 C35 C36 C37 -0.2(4)
C35 C36 C37 O1 178.9(2)
C35 C36 C37 C38 1.3(4)
O1 C37 C38 C39 179.24(18)
C36 C37 C38 C39 -3.1(3)
O1 C37 C38 C19 -1.4(3)
C36 C37 C38 C19 176.3(2)
N1 C19 C38 C37 153.65(19)
C10 C19 C38 C37 -77.6(3)
N1 C19 C38 C39 -27.0(3)
C10 C19 C38 C39 101.8(2)
C35 C34 C39 C38 -2.5(3)
C33 C34 C39 C38 174.2(2)
C35 C34 C39 C30 -177.13(19)
C33 C34 C39 C30 -0.5(3)
C37 C38 C39 C34 3.6(3)
C19 C38 C39 C34 -175.78(18)
C37 C38 C39 C30 178.24(19)
C19 C38 C39 C30 -1.2(3)
C31 C30 C39 C34 6.3(3)
C20 C30 C39 C34 179.89(18)
C31 C30 C39 C38 -168.24(18)
C20 C30 C39 C38 5.3(3)
C38 C19 N1 O3 -65.06(19)
C10 C19 N1 O3 161.98(15)
C38 C19 N1 C20 51.0(2)
C10 C19 N1 C20 -81.92(19)
C30 C20 N1 O3 66.0(2)
C21 C20 N1 O3 -67.74(18)
C30 C20 N1 C19 -47.6(2)
C21 C20 N1 C19 178.57(15)
C38 C37 O1 Si1 176.53(16)
C36 C37 O1 Si1 -1.1(3)
C30 C31 O2 Si2 -137.15(17)
C32 C31 O2 Si2 46.2(3)
C37 O1 Si1 C4 178.3(2)
C37 O1 Si1 C7 59.9(3)
C37 O1 Si1 C1 -60.6(2)
C6 C4 Si1 O1 -58.8(3)
C5 C4 Si1 O1 66.5(3)
C6 C4 Si1 C7 59.9(3)
C5 C4 Si1 C7 -174.7(2)
C6 C4 Si1 C1 -176.8(3)
C5 C4 Si1 C1 -51.4(3)
C9 C7 Si1 O1 -106.2(6)
C8A C7 Si1 O1 19.0(8)
C9A C7 Si1 O1 -173.7(5)
C8 C7 Si1 O1 35.4(6)
C9 C7 Si1 C4 139.0(6)
C8A C7 Si1 C4 -95.8(8)
C9A C7 Si1 C4 71.5(5)
C8 C7 Si1 C4 -79.4(6)
C9 C7 Si1 C1 13.5(6)
C8A C7 Si1 C1 138.8(7)
C9A C7 Si1 C1 -53.9(5)
C8 C7 Si1 C1 155.2(6)
C3 C1 Si1 O1 -34.5(3)
C2 C1 Si1 O1 -161.6(2)
C3 C1 Si1 C4 80.9(3)
C2 C1 Si1 C4 -46.1(3)
C3 C1 Si1 C7 -155.6(3)
C2 C1 Si1 C7 77.4(3)
C31 O2 Si2 C40 171.89(18)
C31 O2 Si2 C43 56.4(2)
C31 O2 Si2 C46 -65.4(2)
C41 C40 Si2 O2 65.42(19)
C42 C40 Si2 O2 -166.52(17)
C41 C40 Si2 C43 -178.64(18)
C42 C40 Si2 C43 -50.6(2)
C41 C40 Si2 C46 -53.4(2)
C42 C40 Si2 C46 74.7(2)
C45 C43 Si2 O2 -68.9(2)
C44 C43 Si2 O2 56.2(2)
C45 C43 Si2 C40 179.4(2)
C44 C43 Si2 C40 -55.5(2)
C45 C43 Si2 C46 51.9(3)
C44 C43 Si2 C46 177.02(18)
C48 C46 Si2 O2 -46.0(2)
C47 C46 Si2 O2 -173.9(2)
C48 C46 Si2 C40 69.2(2)
C47 C46 Si2 C40 -58.8(2)
C48 C46 Si2 C43 -166.78(18)
C47 C46 Si2 C43 65.3(2)
